data_1553357
loop_
_publ_author_name
'Ghate, Nikhil B.'
'Chaudhuri, Dipankar'
'Panja, Sourav'
'Singh, Sudhir S.'
'Gupta, Gajendra'
'Lee, Chang Yeon'
'Mandal, Nripendranath'

_publ_section_title
;
 In Vitro Mechanistic Study of the Anti-inflammatory Activity of a
 Quinoline Isolated from Spondias pinnata Bark.
;
_journal_issue 9
_journal_name_full 'Journal of natural products'
_journal_page_first 1956
_journal_page_last 1961
_journal_paper_doi 10.1021/acs.jnatprod.8b00036
_journal_volume 81
_journal_year 2018
_chemical_formula_sum 'C10 H8 N O3'
_chemical_formula_weight 190.17
_space_group_IT_number 2
_space_group_name_Hall '-P 1'
_space_group_name_H-M_alt 'P -1'
_symmetry_cell_setting triclinic
_symmetry_space_group_name_H-M 'P -1'
_atom_sites_solution_hydrogens geom
_atom_sites_solution_primary direct
_atom_sites_solution_secondary difmap
_audit_creation_method SHELXL-97
_cell_angle_alpha 109.9530(10)
_cell_angle_beta 90.989(2)
_cell_angle_gamma 98.977(2)
_cell_formula_units_Z 2
_cell_length_a 6.7548(6)
_cell_length_b 7.6045(6)
_cell_length_c 8.7945(7)
_cell_measurement_reflns_used 1589
_cell_measurement_temperature 293(2)
_cell_measurement_theta_max 31.76
_cell_measurement_theta_min 2.47
_cell_volume 418.22(6)
_computing_cell_refinement 'Bruker SAINT'
_computing_data_collection 'Bruker APEX2'
_computing_data_reduction 'Bruker SAINT'
_computing_molecular_graphics 'Bruker SHELXTL'
_computing_publication_material 'Bruker SHELXTL'
_computing_structure_refinement 'SHELXL-97 (Sheldrick, 2008)'
_computing_structure_solution 'SHELXS-97 (Sheldrick, 2008)'
_diffrn_ambient_temperature 293(2)
_diffrn_measured_fraction_theta_full 0.999
_diffrn_measured_fraction_theta_max 0.999
_diffrn_measurement_device_type 'Bruker APEX-II CCD'
_diffrn_measurement_method '\f and \w scans'
_diffrn_radiation_monochromator graphite
_diffrn_radiation_source 'fine-focus sealed tube'
_diffrn_radiation_type MoK\a
_diffrn_radiation_wavelength 0.71073
_diffrn_reflns_av_R_equivalents 0.0206
_diffrn_reflns_av_sigmaI/netI 0.0232
_diffrn_reflns_limit_h_max 8
_diffrn_reflns_limit_h_min -8
_diffrn_reflns_limit_k_max 9
_diffrn_reflns_limit_k_min -9
_diffrn_reflns_limit_l_max 10
_diffrn_reflns_limit_l_min -10
_diffrn_reflns_number 3979
_diffrn_reflns_theta_full 24.99
_diffrn_reflns_theta_max 24.99
_diffrn_reflns_theta_min 2.47
_exptl_absorpt_coefficient_mu 0.113
_exptl_absorpt_correction_T_max .987
_exptl_absorpt_correction_T_min .982
_exptl_absorpt_correction_type multi-scan
_exptl_absorpt_process_details SADABS
_exptl_crystal_density_diffrn 1.510
_exptl_crystal_density_method 'not measured'
_exptl_crystal_F_000 198
_exptl_crystal_size_max .16
_exptl_crystal_size_mid .14
_exptl_crystal_size_min .12
_refine_diff_density_max 0.692
_refine_diff_density_min -0.316
_refine_diff_density_rms 0.086
_refine_ls_extinction_method none
_refine_ls_goodness_of_fit_ref 1.060
_refine_ls_hydrogen_treatment constr
_refine_ls_matrix_type full
_refine_ls_number_parameters 129
_refine_ls_number_reflns 1462
_refine_ls_number_restraints 0
_refine_ls_restrained_S_all 1.060
_refine_ls_R_factor_all 0.0770
_refine_ls_R_factor_gt 0.0656
_refine_ls_shift/su_max 0.000
_refine_ls_shift/su_mean 0.000
_refine_ls_structure_factor_coef Fsqd
_refine_ls_weighting_details 'calc w=1/[\s^2^(Fo^2^)+(0.1316P)^2^+0.3863P] where P=(Fo^2^+2Fc^2^)/3'
_refine_ls_weighting_scheme calc
_refine_ls_wR_factor_gt 0.2015
_refine_ls_wR_factor_ref 0.2153
_reflns_number_gt 1165
_reflns_number_total 1462
_reflns_threshold_expression >2sigma(I)
_cod_data_source_file np8b00036_si_002.cif
_cod_data_source_block test7
_cod_depositor_comments
;
The following automatic conversions were performed:

data item '_symmetry_cell_setting' value 'Triclinic' was changed to
'triclinic' in accordance with the
/home/saulius/struct/COD-crude-data/automatic-downloads/DataCite-retrospective/ACS/depositions/lib/dictionaries/cif_core.dic
dictionary named 'cif_core.dic' version 2.4.2 last updated on
2011-04-26.

Automatic conversion script
Id: cif_fix_values 6909 2019-04-08 15:41:33Z antanas 
;
_cod_original_sg_symbol_H-M 'P-1   '
_cod_database_code 1553357

loop_
_symmetry_equiv_pos_as_xyz
'x, y, z'
'-x, -y, -z'

loop_
_atom_site_label
_atom_site_type_symbol
_atom_site_fract_x
_atom_site_fract_y
_atom_site_fract_z
_atom_site_U_iso_or_equiv
_atom_site_adp_type
_atom_site_occupancy
_atom_site_symmetry_multiplicity
_atom_site_calc_flag
_atom_site_refinement_flags
N1 N 0.2504(3) 0.4633(3) 0.2166(2) 0.0139(5) Uani 1 1 d .
C9 C 0.2950(4) 0.7317(4) 0.4562(3) 0.0266(7) Uani 1 1 d .
H9 H 0.3131 0.8089 0.3935 0.032 Uiso 1 1 calc R
C5 C 0.2339(4) 0.4152(4) 0.4737(3) 0.0239(7) Uani 1 1 d .
C6 C 0.2472(4) 0.4965(4) 0.6437(3) 0.0244(7) Uani 1 1 d .
H6 H 0.2326 0.4189 0.7062 0.029 Uiso 1 1 calc R
C7 C 0.2820(4) 0.6925(4) 0.7184(3) 0.0238(7) Uani 1 1 d .
C10 C 0.2606(4) 0.5355(4) 0.3836(3) 0.0241(7) Uani 1 1 d .
C3 C 0.1780(4) 0.1463(4) 0.2224(3) 0.0304(7) Uani 1 1 d .
H3 H 0.1472 0.0158 0.1680 0.037 Uiso 1 1 calc R
C4 C 0.1910(4) 0.2142(4) 0.3851(3) 0.0283(7) Uani 1 1 d .
H4 H 0.1719 0.1301 0.4414 0.034 Uiso 1 1 calc R
C2 C 0.2108(4) 0.2707(4) 0.1304(3) 0.0272(7) Uani 1 1 d .
C8 C 0.3021(4) 0.8105(4) 0.6237(3) 0.0251(7) Uani 1 1 d .
O2 O 0.3309(3) 1.0019(3) 0.6940(2) 0.0323(6) Uani 1 1 d .
H2 H 0.3066 1.0304 0.7896 0.048 Uiso 1 1 calc R
O1 O 0.2069(3) 0.2261(3) -0.0168(2) 0.0348(6) Uani 1 1 d .
C12 C 0.2895(5) 0.6757(4) 0.9833(3) 0.0314(7) Uani 1 1 d .
H12A H 0.1560 0.6047 0.9717 0.047 Uiso 1 1 calc R
H12B H 0.3217 0.7570 1.0944 0.047 Uiso 1 1 calc R
H12C H 0.3837 0.5897 0.9520 0.047 Uiso 1 1 calc R
O3 O 0.2999(3) 0.7887(3) 0.8817(2) 0.0308(6) Uani 1 1 d .

loop_
_atom_site_aniso_label
_atom_site_aniso_U_11
_atom_site_aniso_U_22
_atom_site_aniso_U_33
_atom_site_aniso_U_23
_atom_site_aniso_U_13
_atom_site_aniso_U_12
N1 0.0255(11) 0.0099(10) 0.0049(10) -0.0006(8) 0.0011(8) 0.0063(8)
C9 0.0358(16) 0.0234(16) 0.0216(15) 0.0079(12) 0.0031(11) 0.0077(12)
C5 0.0249(14) 0.0223(15) 0.0232(14) 0.0043(11) 0.0007(10) 0.0082(11)
C6 0.0293(15) 0.0224(15) 0.0243(15) 0.0100(12) 0.0030(11) 0.0078(11)
C7 0.0290(14) 0.0251(15) 0.0162(13) 0.0044(11) 0.0027(10) 0.0074(11)
C10 0.0290(14) 0.0228(14) 0.0185(14) 0.0032(11) 0.0027(10) 0.0076(11)
C3 0.0345(16) 0.0186(14) 0.0332(16) 0.0017(12) 0.0015(12) 0.0065(11)
C4 0.0340(15) 0.0216(15) 0.0294(16) 0.0077(12) 0.0038(11) 0.0077(11)
C2 0.0318(15) 0.0240(15) 0.0202(14) -0.0012(11) 0.0005(11) 0.0091(11)
C8 0.0331(15) 0.0182(13) 0.0214(14) 0.0029(11) 0.0020(11) 0.0055(11)
O2 0.0544(14) 0.0204(11) 0.0193(10) 0.0032(8) 0.0064(9) 0.0062(9)
O1 0.0483(13) 0.0294(12) 0.0201(11) -0.0013(8) 0.0017(9) 0.0105(9)
C12 0.0447(17) 0.0345(17) 0.0191(14) 0.0120(12) 0.0059(11) 0.0129(13)
O3 0.0499(13) 0.0254(11) 0.0175(10) 0.0063(8) 0.0025(8) 0.0100(9)

loop_
_atom_type_symbol
_atom_type_description
_atom_type_scat_dispersion_real
_atom_type_scat_dispersion_imag
_atom_type_scat_source
C C 0.0033 0.0016 'International Tables Vol C Tables 4.2.6.8 and 6.1.1.4'
H H 0.0000 0.0000 'International Tables Vol C Tables 4.2.6.8 and 6.1.1.4'
N N 0.0061 0.0033 'International Tables Vol C Tables 4.2.6.8 and 6.1.1.4'
O O 0.0106 0.0060 'International Tables Vol C Tables 4.2.6.8 and 6.1.1.4'

loop_
_geom_angle_atom_site_label_1
_geom_angle_atom_site_label_2
_geom_angle_atom_site_label_3
_geom_angle
C10 N1 C2 122.2(2)
C8 C9 C10 118.8(3)
C10 C5 C6 118.5(2)
C10 C5 C4 117.3(2)
C6 C5 C4 124.1(2)
C7 C6 C5 120.0(2)
O3 C7 C6 125.8(2)
O3 C7 C8 114.2(2)
C6 C7 C8 120.1(2)
N1 C10 C9 116.8(2)
N1 C10 C5 120.9(2)
C9 C10 C5 122.2(2)
C4 C3 C2 121.4(3)
C3 C4 C5 121.0(3)
O1 C2 N1 115.4(3)
O1 C2 C3 127.5(3)
N1 C2 C3 117.1(2)
O2 C8 C9 118.7(2)
O2 C8 C7 121.0(2)
C9 C8 C7 120.3(2)
C7 O3 C12 116.4(2)

loop_
_geom_bond_atom_site_label_1
_geom_bond_atom_site_label_2
_geom_bond_distance
N1 C10 1.378(3)
N1 C2 1.381(3)
C9 C8 1.385(4)
C9 C10 1.387(4)
C5 C10 1.395(4)
C5 C6 1.404(4)
C5 C4 1.438(4)
C6 C7 1.388(4)
C7 O3 1.364(3)
C7 C8 1.412(4)
C3 C4 1.341(4)
C3 C2 1.436(4)
C2 O1 1.219(3)
C8 O2 1.354(3)
C12 O3 1.432(3)
